data_7031794
loop_
_publ_author_name
'Williams, Ursula J.'
'Schneider, David'
'Dorfner, Walter L.'
'Maichle-M\"ossmer, C\"acilia'
'Carroll, Patrick J.'
'Anwander, Reiner'
'Schelter, Eric J.'

_publ_section_title
;
 Variation of electronic transitions and reduction potentials of
 cerium(iv) complexes.
;
_journal_issue 43
_journal_name_full 'Dalton transactions (Cambridge, England : 2003)'
_journal_page_first 16197
_journal_page_last 16206
_journal_paper_doi 10.1039/c4dt01386g
_journal_volume 43
_journal_year 2014
_chemical_formula_sum 'C118 H168 Ce2 D6 O12'
_chemical_formula_weight 2070.85
_space_group_IT_number 2
_symmetry_cell_setting triclinic
_symmetry_Int_Tables_number 2
_symmetry_space_group_name_Hall '-P 1'
_symmetry_space_group_name_H-M 'P -1'
_atom_sites_solution_hydrogens geom
_atom_sites_solution_primary direct
_audit_creation_method SHELXL-97
_cell_angle_alpha 68.7980(10)
_cell_angle_beta 69.1490(10)
_cell_angle_gamma 72.8070(10)
_cell_formula_units_Z 1
_cell_length_a 13.6271(2)
_cell_length_b 14.2125(2)
_cell_length_c 15.8924(2)
_cell_measurement_temperature 100(1)
_cell_volume 2632.04(7)
_computing_data_collection 'Bruker APEX2'
_computing_data_reduction 'Bruker SAINT'
_computing_structure_refinement 'SHELXL-97 (Sheldrick, 2008)'
_computing_structure_solution 'SHELXS-97 (Sheldrick, 2008)'
_diffrn_ambient_temperature 100(1)
_diffrn_measured_fraction_theta_full 0.996
_diffrn_measured_fraction_theta_max 0.996
_diffrn_measurement_device_type 'Apex II Duo'
_diffrn_measurement_method 'phi and omega scans'
_diffrn_radiation_monochromator graphite
_diffrn_radiation_source Imus
_diffrn_radiation_type MoK\a
_diffrn_radiation_wavelength 0.71073
_diffrn_reflns_av_R_equivalents 0.0422
_diffrn_reflns_av_sigmaI/netI 0.0582
_diffrn_reflns_limit_h_max 18
_diffrn_reflns_limit_h_min -17
_diffrn_reflns_limit_k_max 18
_diffrn_reflns_limit_k_min -18
_diffrn_reflns_limit_l_max 21
_diffrn_reflns_limit_l_min -21
_diffrn_reflns_number 34295
_diffrn_reflns_theta_full 28.28
_diffrn_reflns_theta_max 28.28
_diffrn_reflns_theta_min 2.41
_exptl_absorpt_coefficient_mu 0.914
_exptl_absorpt_correction_T_max 0.8053
_exptl_absorpt_correction_T_min 0.6090
_exptl_absorpt_correction_type numerical
_exptl_absorpt_process_details 'SADABS V2012/1 (Bruker AXS Inc.)'
_exptl_crystal_density_diffrn 1.306
_exptl_crystal_density_method 'not measured'
_exptl_crystal_F_000 1094
_exptl_crystal_size_max 0.157
_exptl_crystal_size_mid 0.074
_exptl_crystal_size_min 0.067
_refine_diff_density_max 1.379
_refine_diff_density_min -0.837
_refine_diff_density_rms 0.102
_refine_ls_extinction_method none
_refine_ls_goodness_of_fit_ref 1.043
_refine_ls_hydrogen_treatment mixed
_refine_ls_matrix_type full
_refine_ls_number_parameters 644
_refine_ls_number_reflns 12996
_refine_ls_number_restraints 1157
_refine_ls_restrained_S_all 1.002
_refine_ls_R_factor_all 0.0545
_refine_ls_R_factor_gt 0.0410
_refine_ls_shift/su_max 0.002
_refine_ls_shift/su_mean 0.000
_refine_ls_structure_factor_coef Fsqd
_refine_ls_weighting_details 'calc w=1/[\s^2^(Fo^2^)+(0.0516P)^2^+1.3761P] where P=(Fo^2^+2Fc^2^)/3'
_refine_ls_weighting_scheme calc
_refine_ls_wR_factor_gt 0.0957
_refine_ls_wR_factor_ref 0.1019
_reflns_number_gt 10901
_reflns_number_total 12996
_reflns_threshold_expression >2sigma(I)
_cod_data_source_file c4dt01386g2.cif
_cod_data_source_block compound_6
_cod_depositor_comments 'Adding full bibliography for 7031790--7031794.cif.'
_cod_original_cell_volume 2632.04(6)
_cod_original_sg_symbol_H-M 'P -1       '
_cod_database_code 7031794

loop_
_symmetry_equiv_pos_as_xyz
'x, y, z'
'-x, -y, -z'

loop_
_atom_site_label
_atom_site_type_symbol
_atom_site_fract_x
_atom_site_fract_y
_atom_site_fract_z
_atom_site_U_iso_or_equiv
_atom_site_adp_type
_atom_site_occupancy
_atom_site_symmetry_multiplicity
_atom_site_calc_flag
_atom_site_refinement_flags
_atom_site_disorder_assembly
_atom_site_disorder_group
C01 C 0.1524(2) 0.5597(2) 0.5335(2) 0.0272(6) Uani 1 1 d U . .
H01A H 0.1529 0.5114 0.5966 0.033 Uiso 1 1 calc R . .
H01B H 0.1263 0.6300 0.5406 0.033 Uiso 1 1 calc R . .
O1 O 0.07832(14) 0.53801(14) 0.50192(12) 0.0180(4) Uani 1 1 d U . .
Ce1 Ce 0.063045(12) 0.523649(11) 0.364447(10) 0.01634(5) Uani 1 1 d U . .
C02 C 0.2662(2) 0.5528(2) 0.4710(2) 0.0238(6) Uani 1 1 d U . .
O2 O 0.21473(15) 0.54850(15) 0.28065(13) 0.0233(4) Uani 1 1 d U . .
C03 C 0.3387(2) 0.4583(2) 0.4852(2) 0.0255(6) Uani 1 1 d U . .
O3 O 0.03659(16) 0.45386(15) 0.28021(14) 0.0250(4) Uani 1 1 d U . .
O4 O -0.02486(16) 0.67303(14) 0.32100(13) 0.0220(4) Uani 1 1 d U . .
C04 C 0.3010(3) 0.3620(2) 0.5560(2) 0.0341(7) Uani 1 1 d U . .
H04A H 0.3414 0.3023 0.5330 0.051 Uiso 1 1 calc R . .
H04B H 0.2246 0.3686 0.5647 0.051 Uiso 1 1 calc R . .
H04C H 0.3126 0.3526 0.6162 0.051 Uiso 1 1 calc R . .
C05 C 0.4467(2) 0.4542(2) 0.4334(2) 0.0260(6) Uani 1 1 d U . .
O5 O 0.16166(16) 0.34262(14) 0.42559(15) 0.0269(5) Uani 1 1 d U . .
C06 C 0.5276(3) 0.3550(2) 0.4481(2) 0.0338(7) Uani 1 1 d U . .
H06A H 0.4960 0.3043 0.5052 0.051 Uiso 1 1 calc R . .
H06B H 0.5910 0.3678 0.4547 0.051 Uiso 1 1 calc R . .
H06C H 0.5484 0.3285 0.3940 0.051 Uiso 1 1 calc R . .
C101 C 0.427(2) 0.0370(12) -0.0510(16) 0.128(4) Uani 0.50 1 d PGU A -1
H101 D 0.380(2) 0.0478(12) -0.0868(16) 0.153 Uiso 0.50 1 calc PRU A -1
C102 C 0.387(2) 0.0274(12) 0.0447(16) 0.128(4) Uani 0.50 1 d PGU A -1
H102 D 0.312(2) 0.0315(15) 0.0743(17) 0.153 Uiso 0.50 1 calc PRU A -1
C103 C 0.456(2) 0.0116(12) 0.0970(16) 0.128(4) Uani 0.50 1 d PGU A -1
H103 D 0.429(2) 0.0050(14) 0.1624(16) 0.153 Uiso 0.50 1 calc PRU A -1
C104 C 0.565(2) 0.0056(12) 0.0536(16) 0.128(4) Uani 0.50 1 d PGU A -1
H104 D 0.613(2) -0.0052(15) 0.0894(17) 0.153 Uiso 0.50 1 calc PRU A -1
C105 C 0.605(2) 0.0152(12) -0.0421(16) 0.128(4) Uani 0.50 1 d PGU A -1
H105 D 0.680(2) 0.0111(14) -0.0717(17) 0.153 Uiso 0.50 1 calc PRU A -1
C106 C 0.536(2) 0.0310(11) -0.0944(16) 0.128(4) Uani 0.50 1 d PGU A -1
H106 D 0.563(2) 0.0376(14) -0.1598(16) 0.153 Uiso 0.50 1 calc PRU A -1
C07 C 0.4812(2) 0.5441(2) 0.3682(2) 0.0252(6) Uani 1 1 d U . .
C08 C 0.5983(2) 0.5360(3) 0.3126(2) 0.0332(7) Uani 1 1 d U . .
H08A H 0.6098 0.6022 0.2659 0.050 Uiso 1 1 calc R . .
H08B H 0.6183 0.4829 0.2806 0.050 Uiso 1 1 calc R . .
H08C H 0.6423 0.5176 0.3554 0.050 Uiso 1 1 calc R . .
C09 C 0.4090(2) 0.6382(2) 0.3541(2) 0.0252(6) Uani 1 1 d U . .
C10 C 0.4448(3) 0.7369(2) 0.2879(2) 0.0374(8) Uani 1 1 d U . .
H10A H 0.5206 0.7312 0.2807 0.056 Uiso 1 1 calc R . .
H10B H 0.4023 0.7943 0.3135 0.056 Uiso 1 1 calc R . .
H10C H 0.4348 0.7491 0.2264 0.056 Uiso 1 1 calc R . .
C11 C 0.3003(2) 0.6409(2) 0.4042(2) 0.0246(6) Uani 1 1 d U . .
C12 C 0.2199(3) 0.7393(2) 0.3853(2) 0.0336(7) Uani 1 1 d U . .
H12A H 0.1493 0.7231 0.4005 0.050 Uiso 1 1 calc R . .
H12B H 0.2416 0.7780 0.3188 0.050 Uiso 1 1 calc R . .
H12C H 0.2164 0.7807 0.4243 0.050 Uiso 1 1 calc R . .
C13 C 0.3107(2) 0.5669(2) 0.2097(2) 0.0294(7) Uani 1 1 d U . .
H13A H 0.3691 0.5491 0.2392 0.035 Uiso 1 1 calc R . .
H13B H 0.3026 0.6411 0.1752 0.035 Uiso 1 1 calc R . .
C14 C 0.3416(2) 0.5053(2) 0.1400(2) 0.0235(6) Uani 1 1 d U . .
C15 C 0.2805(2) 0.5322(2) 0.0770(2) 0.0250(6) Uani 1 1 d U . .
C16 C 0.1864(3) 0.6203(2) 0.0784(2) 0.0366(8) Uani 1 1 d U . .
H16A H 0.1997 0.6740 0.0182 0.055 Uiso 1 1 calc R . .
H16B H 0.1762 0.6484 0.1295 0.055 Uiso 1 1 calc R . .
H16C H 0.1219 0.5958 0.0882 0.055 Uiso 1 1 calc R . .
C17 C 0.3072(2) 0.4776(2) 0.0118(2) 0.0261(6) Uani 1 1 d U . .
C18 C 0.2389(3) 0.5075(3) -0.0540(2) 0.0399(8) Uani 1 1 d U . .
H18A H 0.1759 0.4752 -0.0221 0.060 Uiso 1 1 calc R . .
H18B H 0.2806 0.4844 -0.1099 0.060 Uiso 1 1 calc R . .
H18C H 0.2159 0.5825 -0.0729 0.060 Uiso 1 1 calc R . .
C19 C 0.3957(2) 0.3961(2) 0.0086(2) 0.0256(6) Uani 1 1 d U . .
C20 C 0.4233(3) 0.3348(3) -0.0598(2) 0.0377(8) Uani 1 1 d U . .
H20A H 0.3575 0.3319 -0.0700 0.057 Uiso 1 1 calc R . .
H20B H 0.4597 0.2649 -0.0340 0.057 Uiso 1 1 calc R . .
H20C H 0.4704 0.3679 -0.1197 0.057 Uiso 1 1 calc R . .
C21 C 0.4580(2) 0.3705(2) 0.0700(2) 0.0240(6) Uani 1 1 d U . .
C22 C 0.5548(3) 0.2836(2) 0.0657(2) 0.0339(8) Uani 1 1 d U . .
H22A H 0.5324 0.2183 0.1056 0.051 Uiso 1 1 calc R . .
H22B H 0.6071 0.2957 0.0880 0.051 Uiso 1 1 calc R . .
H22C H 0.5873 0.2807 0.0007 0.051 Uiso 1 1 calc R . .
C23 C 0.4305(2) 0.4234(2) 0.1372(2) 0.0237(6) Uani 1 1 d U . .
C24 C 0.4970(3) 0.3892(3) 0.2051(2) 0.0340(7) Uani 1 1 d U . .
H24A H 0.5687 0.4046 0.1709 0.051 Uiso 1 1 calc R . .
H24B H 0.5025 0.3150 0.2352 0.051 Uiso 1 1 calc R . .
H24C H 0.4629 0.4258 0.2531 0.051 Uiso 1 1 calc R . .
C25 C 0.0453(3) 0.4092(2) 0.2113(2) 0.0260(6) Uani 1 1 d U . .
H25A H 0.1148 0.4155 0.1629 0.031 Uiso 1 1 calc R . .
H25B H -0.0122 0.4466 0.1803 0.031 Uiso 1 1 calc R . .
C26 C 0.0369(2) 0.2961(2) 0.25427(19) 0.0223(6) Uani 1 1 d U . .
C27 C -0.0640(2) 0.2697(2) 0.30065(19) 0.0223(6) Uani 1 1 d U . .
C28 C -0.1653(3) 0.3505(2) 0.3015(2) 0.0310(7) Uani 1 1 d U . .
H28A H -0.1474 0.4189 0.2792 0.046 Uiso 1 1 calc R . .
H28B H -0.2130 0.3396 0.3657 0.046 Uiso 1 1 calc R . .
H28C H -0.2011 0.3454 0.2601 0.046 Uiso 1 1 calc R . .
C29 C -0.0727(2) 0.1659(2) 0.3453(2) 0.0238(6) Uani 1 1 d U . .
C30 C -0.1818(3) 0.1363(3) 0.3926(2) 0.0350(8) Uani 1 1 d U . .
H30A H -0.1804 0.0725 0.3812 0.052 Uiso 1 1 calc R . .
H30B H -0.2356 0.1913 0.3667 0.052 Uiso 1 1 calc R . .
H30C H -0.2000 0.1259 0.4603 0.052 Uiso 1 1 calc R . .
C31 C 0.0192(2) 0.0896(2) 0.3427(2) 0.0235(6) Uani 1 1 d U . .
C32 C 0.0093(3) -0.0213(2) 0.3919(2) 0.0334(7) Uani 1 1 d U . .
H32A H -0.0437 -0.0265 0.4535 0.050 Uiso 1 1 calc R . .
H32B H 0.0787 -0.0622 0.4004 0.050 Uiso 1 1 calc R . .
H32C H -0.0136 -0.0472 0.3540 0.050 Uiso 1 1 calc R . .
C33 C 0.1205(2) 0.1152(2) 0.2925(2) 0.0243(6) Uani 1 1 d U . .
C34 C 0.2190(3) 0.0309(2) 0.2837(3) 0.0340(7) Uani 1 1 d U . .
H34A H 0.2793 0.0599 0.2351 0.051 Uiso 1 1 calc R . .
H34B H 0.2051 -0.0224 0.2663 0.051 Uiso 1 1 calc R . .
H34C H 0.2363 0.0008 0.3439 0.051 Uiso 1 1 calc R . .
C35 C 0.1299(2) 0.2188(2) 0.2489(2) 0.0232(6) Uani 1 1 d U . .
C36 C 0.2387(3) 0.2456(3) 0.1923(3) 0.0374(8) Uani 1 1 d U . .
H36A H 0.2912 0.2044 0.2272 0.056 Uiso 1 1 calc R . .
H36B H 0.2353 0.3188 0.1813 0.056 Uiso 1 1 calc R . .
H36C H 0.2602 0.2308 0.1319 0.056 Uiso 1 1 calc R . .
C37 C -0.0759(2) 0.7704(2) 0.27530(19) 0.0227(6) Uani 1 1 d U . .
H37A H -0.0653 0.8235 0.2962 0.027 Uiso 1 1 calc R . .
H37B H -0.1538 0.7718 0.2943 0.027 Uiso 1 1 calc R . .
C38 C -0.0344(2) 0.79702(19) 0.16869(19) 0.0205(6) Uani 1 1 d U . .
C39 C -0.0825(2) 0.7682(2) 0.1196(2) 0.0243(6) Uani 1 1 d U . .
C40 C -0.1665(3) 0.7016(3) 0.1722(2) 0.0359(8) Uani 1 1 d U . .
H40A H -0.1579 0.6629 0.2351 0.054 Uiso 1 1 calc R . .
H40B H -0.1579 0.6535 0.1377 0.054 Uiso 1 1 calc R . .
H40C H -0.2379 0.7452 0.1779 0.054 Uiso 1 1 calc R . .
C41 C -0.0498(3) 0.7982(2) 0.0205(2) 0.0289(7) Uani 1 1 d U . .
C42 C -0.1056(3) 0.7715(3) -0.0322(3) 0.0489(10) Uani 1 1 d U . .
H42A H -0.1035 0.8239 -0.0929 0.073 Uiso 1 1 calc R . .
H42B H -0.1802 0.7690 0.0047 0.073 Uiso 1 1 calc R . .
H42C H -0.0694 0.7043 -0.0425 0.073 Uiso 1 1 calc R . .
C43 C 0.0349(3) 0.8523(2) -0.0278(2) 0.0284(7) Uani 1 1 d U . .
C44 C 0.0787(3) 0.8766(3) -0.1336(2) 0.0432(9) Uani 1 1 d U . .
H44A H 0.0735 0.9511 -0.1614 0.065 Uiso 1 1 calc R . .
H44B H 0.0371 0.8522 -0.1580 0.065 Uiso 1 1 calc R . .
H44C H 0.1537 0.8422 -0.1500 0.065 Uiso 1 1 calc R . .
C45 C 0.0838(2) 0.8790(2) 0.0219(2) 0.0241(6) Uani 1 1 d U . .
C46 C 0.1760(3) 0.9358(2) -0.0311(2) 0.0337(7) Uani 1 1 d U . .
H46A H 0.2413 0.8874 -0.0510 0.051 Uiso 1 1 calc R . .
H46B H 0.1865 0.9673 0.0099 0.051 Uiso 1 1 calc R . .
H46C H 0.1598 0.9895 -0.0866 0.051 Uiso 1 1 calc R . .
C47 C 0.0510(2) 0.8499(2) 0.1205(2) 0.0212(6) Uani 1 1 d U . .
C48 C 0.1126(3) 0.8687(2) 0.1731(2) 0.0326(7) Uani 1 1 d U . .
H48A H 0.1894 0.8468 0.1462 0.049 Uiso 1 1 calc R . .
H48B H 0.0914 0.8294 0.2395 0.049 Uiso 1 1 calc R . .
H48C H 0.0970 0.9421 0.1678 0.049 Uiso 1 1 calc R . .
C49 C 0.2720(2) 0.3125(2) 0.3746(2) 0.0337(8) Uani 1 1 d U . .
H49A H 0.3188 0.3494 0.3813 0.040 Uiso 1 1 calc R . .
H49B H 0.2789 0.3285 0.3069 0.040 Uiso 1 1 calc R . .
C50 C 0.3029(3) 0.1975(3) 0.4172(3) 0.0510(11) Uani 1 1 d U . .
H50A H 0.3238 0.1608 0.3692 0.061 Uiso 1 1 calc R . .
H50B H 0.3636 0.1818 0.4437 0.061 Uiso 1 1 calc R . .
C51 C 0.2069(3) 0.1669(2) 0.4919(3) 0.0465(10) Uani 1 1 d U . .
H51A H 0.2147 0.1569 0.5543 0.056 Uiso 1 1 calc R . .
H51B H 0.1955 0.1019 0.4906 0.056 Uiso 1 1 calc R . .
C52 C 0.1140(2) 0.2531(2) 0.4728(2) 0.0234(6) Uani 1 1 d U . .
H52A H 0.0806 0.2413 0.4323 0.028 Uiso 1 1 calc R . .
H52B H 0.0590 0.2599 0.5321 0.028 Uiso 1 1 calc R . .
O1T O 0.5149(5) 0.0830(5) 0.2660(5) 0.067(2) Uani 0.492(5) 1 d PU B 1
C1T C 0.6204(8) -0.0753(8) 0.2892(11) 0.074(3) Uani 0.492(5) 1 d PU B 1
H1TA H 0.6240 -0.1466 0.3314 0.089 Uiso 0.492(5) 1 calc PR B 1
H1TB H 0.6557 -0.0769 0.2233 0.089 Uiso 0.492(5) 1 calc PR B 1
C2T C 0.6667(9) -0.0139(10) 0.3156(11) 0.057(3) Uani 0.492(5) 1 d PU B 1
H2TA H 0.7429 -0.0147 0.2795 0.068 Uiso 0.492(5) 1 calc PR B 1
H2TB H 0.6614 -0.0400 0.3836 0.068 Uiso 0.492(5) 1 calc PR B 1
C3T C 0.6027(7) 0.0900(7) 0.2924(7) 0.056(2) Uani 0.492(5) 1 d PU B 1
H3TA H 0.5753 0.1171 0.3475 0.067 Uiso 0.492(5) 1 calc PR B 1
H3TB H 0.6468 0.1369 0.2398 0.067 Uiso 0.492(5) 1 calc PR B 1
C4T C 0.5048(8) -0.0154(7) 0.3020(9) 0.055(2) Uani 0.492(5) 1 d PU B 1
H4TA H 0.4679 -0.0328 0.2676 0.066 Uiso 0.492(5) 1 calc PR B 1
H4TB H 0.4641 -0.0303 0.3693 0.066 Uiso 0.492(5) 1 calc PR B 1
O2T O 0.5056(6) -0.0108(6) 0.4485(5) 0.089(2) Uani 0.508(5) 1 d PU . 2
C5T C 0.5862(7) 0.0411(7) 0.3937(9) 0.075(3) Uani 0.508(5) 1 d PU B 2
H5T1 H 0.6425 0.0214 0.4260 0.090 Uiso 0.508(5) 1 calc PR B 2
H5T2 H 0.5586 0.1160 0.3825 0.090 Uiso 0.508(5) 1 calc PR B 2
C6T C 0.6324(15) 0.0161(14) 0.3018(15) 0.117(6) Uani 0.508(5) 1 d PU B 2
H6T1 H 0.7072 -0.0219 0.2936 0.141 Uiso 0.508(5) 1 calc PR B 2
H6T2 H 0.6281 0.0783 0.2477 0.141 Uiso 0.508(5) 1 calc PR B 2
C7T C 0.5530(18) -0.0538(16) 0.3184(17) 0.142(6) Uani 0.508(5) 1 d PU B 2
H7T1 H 0.5185 -0.0265 0.2668 0.171 Uiso 0.508(5) 1 calc PR B 2
H7T2 H 0.5930 -0.1244 0.3184 0.171 Uiso 0.508(5) 1 calc PR B 2
C8T C 0.4810(10) -0.0561(8) 0.3976(10) 0.087(3) Uani 0.508(5) 1 d PU B 2
H8T1 H 0.4755 -0.1283 0.4340 0.104 Uiso 0.508(5) 1 calc PR B 2
H8T2 H 0.4108 -0.0195 0.3861 0.104 Uiso 0.508(5) 1 calc PR B 2

loop_
_atom_site_aniso_label
_atom_site_aniso_U_11
_atom_site_aniso_U_22
_atom_site_aniso_U_33
_atom_site_aniso_U_23
_atom_site_aniso_U_13
_atom_site_aniso_U_12
C01 0.0183(14) 0.0381(16) 0.0266(15) -0.0128(13) -0.0035(11) -0.0064(12)
O1 0.0154(9) 0.0213(9) 0.0162(9) -0.0053(7) -0.0036(7) -0.0028(7)
Ce1 0.01746(8) 0.01443(7) 0.01382(7) -0.00461(5) -0.00092(5) -0.00189(5)
C02 0.0173(13) 0.0328(15) 0.0218(13) -0.0085(12) -0.0053(11) -0.0050(11)
O2 0.0198(10) 0.0258(10) 0.0196(9) -0.0081(8) 0.0039(8) -0.0074(8)
C03 0.0218(14) 0.0304(15) 0.0232(14) -0.0038(12) -0.0084(11) -0.0057(12)
O3 0.0307(11) 0.0231(10) 0.0227(10) -0.0108(8) -0.0031(9) -0.0074(8)
O4 0.0272(10) 0.0164(9) 0.0195(9) -0.0034(7) -0.0066(8) -0.0020(8)
C04 0.0340(17) 0.0312(16) 0.0313(16) 0.0022(13) -0.0105(14) -0.0103(14)
C05 0.0223(14) 0.0291(14) 0.0273(15) -0.0069(12) -0.0107(12) -0.0029(12)
O5 0.0225(10) 0.0168(9) 0.0304(11) -0.0033(8) -0.0002(9) -0.0012(8)
C06 0.0290(16) 0.0308(16) 0.0383(18) -0.0082(14) -0.0119(14) -0.0002(13)
C101 0.127(5) 0.160(9) 0.104(4) -0.058(8) -0.012(3) -0.040(8)
C102 0.127(5) 0.160(9) 0.104(4) -0.058(8) -0.012(3) -0.040(8)
C103 0.127(5) 0.160(9) 0.104(4) -0.058(8) -0.012(3) -0.040(8)
C104 0.127(5) 0.160(9) 0.104(4) -0.058(8) -0.012(3) -0.040(8)
C105 0.127(5) 0.160(9) 0.104(4) -0.058(8) -0.012(3) -0.040(8)
C106 0.127(5) 0.160(9) 0.104(4) -0.058(8) -0.012(3) -0.040(8)
C07 0.0216(14) 0.0317(15) 0.0247(14) -0.0095(12) -0.0062(12) -0.0071(12)
C08 0.0211(15) 0.0424(18) 0.0348(17) -0.0133(15) -0.0044(13) -0.0057(13)
C09 0.0259(15) 0.0281(14) 0.0233(14) -0.0066(12) -0.0072(12) -0.0082(12)
C10 0.043(2) 0.0287(16) 0.0351(18) -0.0057(14) -0.0043(15) -0.0119(14)
C11 0.0262(15) 0.0269(14) 0.0243(14) -0.0111(12) -0.0105(12) -0.0013(12)
C12 0.0357(18) 0.0295(15) 0.0386(18) -0.0156(14) -0.0147(15) 0.0022(13)
C13 0.0220(15) 0.0325(16) 0.0325(16) -0.0166(13) 0.0070(12) -0.0121(12)
C14 0.0199(13) 0.0221(13) 0.0225(13) -0.0072(11) 0.0057(11) -0.0088(11)
C15 0.0204(14) 0.0190(13) 0.0247(14) -0.0026(11) 0.0047(11) -0.0065(11)
C16 0.0302(17) 0.0298(16) 0.0329(17) -0.0037(14) -0.0009(14) 0.0020(13)
C17 0.0222(14) 0.0306(15) 0.0206(13) -0.0041(12) 0.0014(11) -0.0113(12)
C18 0.0329(18) 0.054(2) 0.0306(17) -0.0102(16) -0.0069(14) -0.0099(16)
C19 0.0235(14) 0.0268(14) 0.0236(14) -0.0103(12) 0.0038(11) -0.0099(11)
C20 0.0360(18) 0.0425(19) 0.0366(18) -0.0221(16) -0.0025(15) -0.0066(15)
C21 0.0195(14) 0.0178(12) 0.0260(14) -0.0051(11) 0.0047(11) -0.0062(11)
C22 0.0275(16) 0.0252(15) 0.0390(18) -0.0097(14) -0.0011(14) -0.0004(12)
C23 0.0178(13) 0.0256(14) 0.0232(13) -0.0061(11) 0.0028(11) -0.0094(11)
C24 0.0284(16) 0.0439(19) 0.0282(16) -0.0088(14) -0.0044(13) -0.0110(14)
C25 0.0339(16) 0.0232(13) 0.0235(14) -0.0090(11) -0.0049(12) -0.0100(12)
C26 0.0318(15) 0.0241(13) 0.0163(12) -0.0072(11) -0.0091(11) -0.0081(11)
C27 0.0280(15) 0.0254(13) 0.0191(13) -0.0095(11) -0.0109(11) -0.0035(11)
C28 0.0340(17) 0.0297(15) 0.0331(17) -0.0117(13) -0.0161(14) 0.0001(13)
C29 0.0264(15) 0.0280(14) 0.0216(13) -0.0081(12) -0.0081(12) -0.0088(12)
C30 0.0313(17) 0.0349(17) 0.0386(18) -0.0102(15) -0.0050(14) -0.0126(14)
C31 0.0318(15) 0.0195(13) 0.0218(13) -0.0061(11) -0.0078(12) -0.0081(11)
C32 0.0383(18) 0.0230(14) 0.0359(17) -0.0077(13) -0.0045(14) -0.0096(13)
C33 0.0287(15) 0.0245(14) 0.0238(14) -0.0098(12) -0.0086(12) -0.0059(11)
C34 0.0282(16) 0.0289(15) 0.0450(19) -0.0157(15) -0.0076(15) -0.0025(13)
C35 0.0255(14) 0.0267(14) 0.0211(13) -0.0083(11) -0.0062(11) -0.0090(11)
C36 0.0306(17) 0.0369(18) 0.044(2) -0.0088(15) -0.0067(15) -0.0138(14)
C37 0.0302(15) 0.0152(12) 0.0194(13) -0.0034(10) -0.0080(11) -0.0001(11)
C38 0.0254(14) 0.0134(11) 0.0200(13) -0.0030(10) -0.0090(11) 0.0011(10)
C39 0.0287(15) 0.0195(13) 0.0243(14) -0.0055(11) -0.0096(12) -0.0022(11)
C40 0.0406(19) 0.0352(17) 0.0367(18) -0.0081(15) -0.0119(15) -0.0154(15)
C41 0.0355(17) 0.0271(15) 0.0261(14) -0.0094(12) -0.0139(13) -0.0005(13)
C42 0.064(3) 0.061(2) 0.0335(19) -0.0153(18) -0.0215(19) -0.018(2)
C43 0.0352(17) 0.0242(14) 0.0184(13) -0.0041(11) -0.0088(12) 0.0038(12)
C44 0.052(2) 0.046(2) 0.0214(15) -0.0053(15) -0.0108(15) 0.0010(17)
C45 0.0242(14) 0.0162(12) 0.0244(14) -0.0015(11) -0.0070(11) 0.0014(11)
C46 0.0304(17) 0.0263(15) 0.0340(17) -0.0013(13) -0.0056(14) -0.0040(13)
C47 0.0241(14) 0.0145(12) 0.0239(13) -0.0054(10) -0.0103(11) 0.0021(10)
C48 0.0346(17) 0.0327(16) 0.0358(17) -0.0115(14) -0.0145(14) -0.0059(14)
C49 0.0242(15) 0.0293(15) 0.0359(17) -0.0082(14) 0.0023(13) -0.0031(12)
C50 0.0362(19) 0.0296(17) 0.062(3) -0.0047(17) -0.0025(18) 0.0049(15)
C51 0.0310(18) 0.0213(15) 0.062(2) 0.0041(16) -0.0043(17) 0.0005(13)
C52 0.0271(15) 0.0179(12) 0.0223(13) -0.0035(11) -0.0057(12) -0.0048(11)
O1T 0.056(4) 0.050(3) 0.081(5) 0.001(3) -0.030(3) -0.004(3)
C1T 0.047(5) 0.051(5) 0.129(9) -0.032(6) -0.040(6) 0.009(4)
C2T 0.041(5) 0.054(6) 0.068(6) -0.009(5) -0.022(4) -0.002(4)
C3T 0.048(5) 0.053(5) 0.062(5) -0.021(4) -0.012(4) 0.000(4)
C4T 0.045(5) 0.043(4) 0.072(6) -0.003(4) -0.035(5) 0.005(4)
O2T 0.074(5) 0.091(5) 0.087(5) -0.003(4) -0.023(4) -0.022(4)
C5T 0.040(4) 0.054(5) 0.119(8) -0.013(5) -0.030(5) 0.002(4)
C6T 0.110(11) 0.078(10) 0.107(9) 0.004(8) -0.001(8) -0.011(8)
C7T 0.166(15) 0.120(12) 0.147(11) -0.072(10) -0.012(10) -0.033(10)
C8T 0.084(7) 0.046(5) 0.125(9) -0.007(6) -0.042(6) -0.013(5)

loop_
_atom_type_symbol
_atom_type_description
_atom_type_scat_dispersion_real
_atom_type_scat_dispersion_imag
_atom_type_scat_source
C C 0.0033 0.0016 'International Tables Vol C Tables 4.2.6.8 and 6.1.1.4'
Ce Ce -0.2486 2.6331 'International Tables Vol C Tables 4.2.6.8 and 6.1.1.4'
O O 0.0106 0.0060 'International Tables Vol C Tables 4.2.6.8 and 6.1.1.4'
D D 0.0000 0.0000 'International Tables Vol C Tables 4.2.6.8 and 6.1.1.4'
H H 0.0000 0.0000 'International Tables Vol C Tables 4.2.6.8 and 6.1.1.4'

loop_
_geom_angle_atom_site_label_1
_geom_angle_atom_site_label_2
_geom_angle_atom_site_label_3
_geom_angle
_geom_angle_site_symmetry_1
_geom_angle_site_symmetry_3
O1 C01 C02 115.9(2) . .
C01 O1 Ce1 139.74(16) . .
C01 O1 Ce1 108.67(15) . 2_566
Ce1 O1 Ce1 110.97(8) . 2_566
O2 Ce1 O3 96.11(8) . .
O2 Ce1 O4 99.02(8) . .
O3 Ce1 O4 99.68(8) . .
O2 Ce1 O1 96.72(7) . .
O3 Ce1 O1 156.87(7) . .
O4 Ce1 O1 97.21(7) . .
O2 Ce1 O1 160.75(7) . 2_566
O3 Ce1 O1 93.57(7) . 2_566
O4 Ce1 O1 95.69(7) . 2_566
O1 Ce1 O1 69.03(8) . 2_566
O2 Ce1 O5 83.63(7) . .
O3 Ce1 O5 81.61(7) . .
O4 Ce1 O5 176.88(7) . .
O1 Ce1 O5 80.79(7) . .
O1 Ce1 O5 81.37(6) 2_566 .
O2 Ce1 Ce1 130.42(6) . 2_566
O3 Ce1 Ce1 126.24(5) . 2_566
O4 Ce1 Ce1 97.83(5) . 2_566
O1 Ce1 Ce1 34.87(4) . 2_566
O1 Ce1 Ce1 34.17(5) 2_566 2_566
O5 Ce1 Ce1 79.15(5) . 2_566
C11 C02 C03 120.6(3) . .
C11 C02 C01 119.9(3) . .
C03 C02 C01 119.4(3) . .
C13 O2 Ce1 169.2(2) . .
C05 C03 C02 119.4(3) . .
C05 C03 C04 120.1(3) . .
C02 C03 C04 120.6(3) . .
C25 O3 Ce1 165.82(19) . .
C37 O4 Ce1 169.46(17) . .
C03 C05 C07 119.8(3) . .
C03 C05 C06 121.1(3) . .
C07 C05 C06 119.1(3) . .
C52 O5 C49 109.0(2) . .
C52 O5 Ce1 125.37(16) . .
C49 O5 Ce1 118.51(16) . .
C102 C101 C106 120.0 . .
C101 C102 C103 120.0 . .
C104 C103 C102 120.0 . .
C103 C104 C105 120.0 . .
C104 C105 C106 120.0 . .
C105 C106 C101 120.0 . .
C09 C07 C05 120.9(3) . .
C09 C07 C08 121.1(3) . .
C05 C07 C08 118.1(3) . .
C07 C09 C11 118.9(3) . .
C07 C09 C10 122.0(3) . .
C11 C09 C10 119.1(3) . .
C02 C11 C09 120.4(3) . .
C02 C11 C12 119.6(3) . .
C09 C11 C12 119.9(3) . .
O2 C13 C14 112.8(2) . .
C15 C14 C23 119.9(3) . .
C15 C14 C13 118.7(3) . .
C23 C14 C13 121.3(3) . .
C17 C15 C14 120.1(3) . .
C17 C15 C16 119.3(3) . .
C14 C15 C16 120.5(3) . .
C15 C17 C19 120.1(3) . .
C15 C17 C18 118.8(3) . .
C19 C17 C18 121.1(3) . .
C21 C19 C17 119.9(3) . .
C21 C19 C20 119.7(3) . .
C17 C19 C20 120.5(3) . .
C19 C21 C23 120.4(3) . .
C19 C21 C22 120.0(3) . .
C23 C21 C22 119.6(3) . .
C21 C23 C14 119.5(3) . .
C21 C23 C24 118.4(3) . .
C14 C23 C24 122.1(3) . .
O3 C25 C26 111.3(2) . .
C27 C26 C35 120.2(3) . .
C27 C26 C25 119.3(3) . .
C35 C26 C25 120.4(3) . .
C26 C27 C29 120.0(3) . .
C26 C27 C28 121.3(3) . .
C29 C27 C28 118.7(3) . .
C31 C29 C27 119.9(3) . .
C31 C29 C30 119.7(3) . .
C27 C29 C30 120.3(3) . .
C29 C31 C33 120.4(3) . .
C29 C31 C32 119.5(3) . .
C33 C31 C32 120.1(3) . .
C35 C33 C31 120.0(3) . .
C35 C33 C34 120.2(3) . .
C31 C33 C34 119.9(3) . .
C33 C35 C26 119.5(3) . .
C33 C35 C36 119.6(3) . .
C26 C35 C36 120.9(3) . .
O4 C37 C38 113.0(2) . .
C39 C38 C47 120.7(3) . .
C39 C38 C37 119.1(3) . .
C47 C38 C37 120.2(3) . .
C38 C39 C41 119.9(3) . .
C38 C39 C40 120.5(3) . .
C41 C39 C40 119.6(3) . .
C43 C41 C39 119.3(3) . .
C43 C41 C42 121.0(3) . .
C39 C41 C42 119.7(3) . .
C45 C43 C41 120.3(3) . .
C45 C43 C44 119.1(3) . .
C41 C43 C44 120.4(3) . .
C43 C45 C47 120.5(3) . .
C43 C45 C46 119.6(3) . .
C47 C45 C46 119.8(3) . .
C45 C47 C38 119.2(3) . .
C45 C47 C48 119.8(3) . .
C38 C47 C48 120.9(3) . .
O5 C49 C50 106.4(3) . .
C51 C50 C49 105.4(3) . .
C50 C51 C52 106.5(3) . .
O5 C52 C51 103.8(2) . .
C4T O1T C3T 106.1(7) . .
C2T C1T C4T 100.6(9) . .
C1T C2T C3T 104.3(9) . .
O1T C3T C2T 107.4(9) . .
O1T C4T C1T 104.1(9) . .
C5T O2T C8T 110.3(10) . .
C5T O2T O2T 96.7(9) . 2_656
C8T O2T O2T 152.8(10) . 2_656
O2T C5T C6T 109.5(12) . .
C5T C6T C7T 98.0(14) . .
C8T C7T C6T 109.9(17) . .
C7T C8T O2T 110.9(14) . .

loop_
_geom_bond_atom_site_label_1
_geom_bond_atom_site_label_2
_geom_bond_distance
_geom_bond_site_symmetry_2
C01 O1 1.423(4) .
C01 C02 1.511(4) .
O1 Ce1 2.3514(19) .
O1 Ce1 2.3934(18) 2_566
Ce1 O2 2.0743(19) .
Ce1 O3 2.103(2) .
Ce1 O4 2.1081(18) .
Ce1 O1 2.3935(18) 2_566
Ce1 O5 2.5390(19) .
Ce1 Ce1 3.9097(3) 2_566
C02 C11 1.394(4) .
C02 C03 1.409(4) .
O2 C13 1.411(3) .
C03 C05 1.403(4) .
C03 C04 1.515(4) .
O3 C25 1.408(3) .
O4 C37 1.411(3) .
C05 C07 1.407(4) .
C05 C06 1.512(4) .
O5 C52 1.433(3) .
O5 C49 1.451(3) .
C101 C102 1.3900 .
C101 C106 1.3900 .
C102 C103 1.3900 .
C103 C104 1.3900 .
C104 C105 1.3900 .
C105 C106 1.3900 .
C07 C09 1.404(4) .
C07 C08 1.516(4) .
C09 C11 1.407(4) .
C09 C10 1.511(4) .
C11 C12 1.507(4) .
C13 C14 1.523(4) .
C14 C15 1.403(4) .
C14 C23 1.411(4) .
C15 C17 1.398(4) .
C15 C16 1.505(4) .
C17 C19 1.404(4) .
C17 C18 1.509(5) .
C19 C21 1.399(4) .
C19 C20 1.511(4) .
C21 C23 1.404(4) .
C21 C22 1.517(4) .
C23 C24 1.509(4) .
C25 C26 1.523(4) .
C26 C27 1.399(4) .
C26 C35 1.410(4) .
C27 C29 1.407(4) .
C27 C28 1.512(4) .
C29 C31 1.393(4) .
C29 C30 1.516(4) .
C31 C33 1.407(4) .
C31 C32 1.507(4) .
C33 C35 1.405(4) .
C33 C34 1.514(4) .
C35 C36 1.513(4) .
C37 C38 1.521(4) .
C38 C39 1.399(4) .
C38 C47 1.404(4) .
C39 C41 1.411(4) .
C39 C40 1.514(4) .
C41 C43 1.407(5) .
C41 C42 1.509(5) .
C43 C45 1.397(5) .
C43 C44 1.514(4) .
C45 C47 1.402(4) .
C45 C46 1.515(4) .
C47 C48 1.505(4) .
C49 C50 1.517(4) .
C50 C51 1.472(5) .
C51 C52 1.511(4) .
O1T C4T 1.334(12) .
O1T C3T 1.440(11) .
C1T C2T 1.454(19) .
C1T C4T 1.534(13) .
C2T C3T 1.468(13) .
O2T C5T 1.357(12) .
O2T C8T 1.370(14) .
O2T O2T 1.721(17) 2_656
C5T C6T 1.50(2) .
C6T C7T 1.57(3) .
C7T C8T 1.29(2) .
